data_2236424
loop_
_publ_author_name
'Moreno-Fuquen, Rodolfo'
'Mosquera, Fabricio'
'Ellena, Javier'
'Tenorio, Juan C.'
'Corr\^ea, Rodrigo S.'

_publ_section_title
;
 2,4,6-Trinitrophenyl 4-methylbenzoate
;
_journal_coeditor_code LD2074
_journal_issue 11
_journal_name_full 'Acta Crystallographica Section E'
_journal_page_first o3107
_journal_paper_doi 10.1107/S1600536812041773
_journal_volume 68
_journal_year 2012
_chemical_formula_iupac 'C14 H9 N3 O8'
_chemical_formula_moiety 'C14 H9 N3 O8'
_chemical_formula_sum 'C14 H9 N3 O8'
_chemical_formula_weight 347.24
_chemical_melting_point 417.0(10)
_chemical_name_common '2,4,6-Trinitrophenyl 4-methylbenzoate'
_chemical_name_systematic
;
2,4,6-Trinitrophenyl 4-methylbenzoate
;
_space_group_IT_number 14
_symmetry_cell_setting monoclinic
_symmetry_space_group_name_Hall '-P 2ybc'
_symmetry_space_group_name_H-M 'P 1 21/c 1'
_atom_sites_solution_hydrogens geom
_atom_sites_solution_primary direct
_atom_sites_solution_secondary difmap
_audit_creation_method SHELXL-97
_cell_angle_alpha 90.00
_cell_angle_beta 94.4480(10)
_cell_angle_gamma 90.00
_cell_formula_units_Z 4
_cell_length_a 7.6126(2)
_cell_length_b 8.2124(2)
_cell_length_c 23.9893(7)
_cell_measurement_reflns_used 3076
_cell_measurement_temperature 295
_cell_measurement_theta_max 26.40
_cell_measurement_theta_min 3.01
_cell_volume 1495.24(7)
_computing_cell_refinement 'HKL Scalepack (Otwinowski & Minor, 1997)'
_computing_data_collection 'COLLECT (Nonius, 2000)'
_computing_data_reduction 'HKL Denzo and Scalepack (Otwinowski & Minor, 1997'
_computing_molecular_graphics
;
ORTEP-3 for Windows (Farrugia, 1997) and
<i>Mercury</i> (Macrae <i>et al.</i>, 2006)
;
_computing_publication_material 'WinGX (Farrugia, 1999)'
_computing_structure_refinement 'SHELXL97 (Sheldrick, 2008)'
_computing_structure_solution 'SHELXS97 (Sheldrick, 2008)'
_diffrn_ambient_temperature 295
_diffrn_measured_fraction_theta_full 0.998
_diffrn_measured_fraction_theta_max 0.998
_diffrn_measurement_device '95mm CCD camera on \k-goniostat'
_diffrn_measurement_device_type 'Nonius KappaCCD'
_diffrn_measurement_method 'CCD rotation images, thick slices'
_diffrn_radiation_monochromator graphite
_diffrn_radiation_source 'fine-focus sealed tube'
_diffrn_radiation_type MoK\a
_diffrn_radiation_wavelength 0.71073
_diffrn_reflns_av_R_equivalents 0.0168
_diffrn_reflns_av_sigmaI/netI 0.0258
_diffrn_reflns_limit_h_max 9
_diffrn_reflns_limit_h_min -9
_diffrn_reflns_limit_k_max 10
_diffrn_reflns_limit_k_min -9
_diffrn_reflns_limit_l_max 29
_diffrn_reflns_limit_l_min -29
_diffrn_reflns_number 5494
_diffrn_reflns_theta_full 26.37
_diffrn_reflns_theta_max 26.37
_diffrn_reflns_theta_min 3.01
_diffrn_standards_number 0
_exptl_absorpt_coefficient_mu 0.130
_exptl_absorpt_correction_type none
_exptl_crystal_colour pale-yellow
_exptl_crystal_density_diffrn 1.543
_exptl_crystal_density_method 'not measured'
_exptl_crystal_description block
_exptl_crystal_F_000 712
_exptl_crystal_size_max 0.27
_exptl_crystal_size_mid 0.22
_exptl_crystal_size_min 0.18
_refine_diff_density_max 0.183
_refine_diff_density_min -0.235
_refine_ls_extinction_method none
_refine_ls_goodness_of_fit_ref 1.016
_refine_ls_hydrogen_treatment constr
_refine_ls_matrix_type full
_refine_ls_number_parameters 227
_refine_ls_number_reflns 3044
_refine_ls_number_restraints 1
_refine_ls_restrained_S_all 1.017
_refine_ls_R_factor_all 0.0610
_refine_ls_R_factor_gt 0.0432
_refine_ls_shift/su_max 0.000
_refine_ls_shift/su_mean 0.000
_refine_ls_structure_factor_coef Fsqd
_refine_ls_weighting_details 'calc w=1/[\s^2^(Fo^2^)+(0.0698P)^2^+0.2240P] where P=(Fo^2^+2Fc^2^)/3'
_refine_ls_weighting_scheme calc
_refine_ls_wR_factor_gt 0.1121
_refine_ls_wR_factor_ref 0.1233
_reflns_number_gt 2296
_reflns_number_total 3044
_reflns_threshold_expression I>2\s(I)
_cod_data_source_file ld2074.cif
_cod_data_source_block I
_cod_original_sg_symbol_H-M 'P 21/c'
_cod_database_code 2236424
_cod_database_fobs_code 2236424

loop_
_symmetry_equiv_pos_as_xyz
'x, y, z'
'-x, y+1/2, -z+1/2'
'-x, -y, -z'
'x, -y-1/2, z-1/2'

loop_
_atom_site_type_symbol
_atom_site_label
_atom_site_fract_x
_atom_site_fract_y
_atom_site_fract_z
_atom_site_U_iso_or_equiv
_atom_site_adp_type
_atom_site_calc_flag
_atom_site_refinement_flags
_atom_site_occupancy
_atom_site_symmetry_multiplicity
O O1 0.4307(2) 0.4914(2) 0.33344(6) 0.0840(5) Uani d . 1 1
O O2 0.56533(16) 0.66653(15) 0.28637(6) 0.0633(4) Uani d . 1 1
O O3 0.5292(2) 0.5772(3) 0.08518(7) 0.1011(6) Uani d . 1 1
O O4 0.3254(2) 0.4222(3) 0.04835(7) 0.1007(6) Uani d . 1 1
O O5 -0.18224(17) 0.33867(18) 0.14637(6) 0.0732(4) Uani d . 1 1
O O6 -0.17197(15) 0.33696(15) 0.23563(5) 0.0595(3) Uani d . 1 1
O O7 0.09683(13) 0.46979(12) 0.29293(4) 0.0407(3) Uani d . 1 1
O O8 0.16920(15) 0.20662(13) 0.30759(5) 0.0525(3) Uani d . 1 1
N N1 0.45379(16) 0.56271(17) 0.29052(6) 0.0469(3) Uani d U 1 1
N N2 0.3987(2) 0.4953(2) 0.08753(7) 0.0664(4) Uani d . 1 1
N N3 -0.10536(17) 0.35918(15) 0.19191(6) 0.0460(3) Uani d . 1 1
C C1 0.17239(18) 0.46265(16) 0.24291(6) 0.0362(3) Uani d . 1 1
C C2 0.34413(18) 0.51938(17) 0.23953(6) 0.0386(3) Uani d U 1 1
C C3 0.41940(19) 0.53543(18) 0.18945(7) 0.0433(4) Uani d . 1 1
H H3 0.5318 0.5787 0.1878 0.052 Uiso calc R 1 1
C C4 0.3213(2) 0.48477(19) 0.14189(7) 0.0462(4) Uani d . 1 1
C C5 0.1537(2) 0.42336(19) 0.14288(7) 0.0457(4) Uani d . 1 1
H H5 0.0918 0.3878 0.1102 0.055 Uiso calc R 1 1
C C6 0.07943(18) 0.41560(17) 0.19332(6) 0.0393(3) Uani d . 1 1
C C7 0.09911(18) 0.32603(18) 0.32354(7) 0.0396(4) Uani d . 1 1
C C8 0.00660(19) 0.34449(18) 0.37471(7) 0.0420(4) Uani d . 1 1
C C9 -0.1286(2) 0.4560(2) 0.37848(7) 0.0516(4) Uani d . 1 1
H H9 -0.1580 0.5273 0.3491 0.062 Uiso calc R 1 1
C C10 -0.2198(2) 0.4607(2) 0.42623(8) 0.0618(5) Uani d . 1 1
H H10 -0.3118 0.5344 0.4283 0.074 Uiso calc R 1 1
C C11 -0.1768(2) 0.3578(3) 0.47078(7) 0.0595(5) Uani d . 1 1
C C12 -0.0394(2) 0.2490(2) 0.46659(7) 0.0617(5) Uani d . 1 1
H H12 -0.0074 0.1803 0.4965 0.074 Uiso calc R 1 1
C C13 0.0511(2) 0.2402(2) 0.41905(7) 0.0537(4) Uani d . 1 1
H H13 0.1414 0.1648 0.4167 0.064 Uiso calc R 1 1
C C14 -0.2789(3) 0.3625(4) 0.52240(9) 0.0880(7) Uani d . 1 1
H H14A -0.2015 0.3370 0.5547 0.132 Uiso calc R 1 1
H H14B -0.3727 0.2841 0.5187 0.132 Uiso calc R 1 1
H H14C -0.3274 0.4693 0.5265 0.132 Uiso calc R 1 1

loop_
_atom_site_aniso_label
_atom_site_aniso_U_11
_atom_site_aniso_U_22
_atom_site_aniso_U_33
_atom_site_aniso_U_12
_atom_site_aniso_U_13
_atom_site_aniso_U_23
O1 0.0738(9) 0.1154(12) 0.0599(8) -0.0385(9) -0.0135(7) 0.0239(8)
O2 0.0497(7) 0.0579(8) 0.0813(9) -0.0212(6) -0.0008(6) -0.0053(6)
O3 0.0687(10) 0.1650(17) 0.0728(10) -0.0334(11) 0.0253(8) 0.0139(11)
O4 0.0954(12) 0.1528(17) 0.0567(9) -0.0247(12) 0.0243(8) -0.0252(10)
O5 0.0516(7) 0.0986(11) 0.0677(9) -0.0220(7) -0.0064(6) -0.0147(7)
O6 0.0435(6) 0.0694(8) 0.0667(8) -0.0163(6) 0.0113(6) 0.0084(6)
O7 0.0426(6) 0.0342(5) 0.0468(6) -0.0005(4) 0.0123(5) 0.0012(4)
O8 0.0546(7) 0.0402(6) 0.0648(8) 0.0080(5) 0.0179(6) 0.0051(5)
N1 0.0364(7) 0.0469(8) 0.0571(8) -0.0044(6) 0.0021(5) -0.0011(6)
N2 0.0529(9) 0.0924(12) 0.0560(10) -0.0001(9) 0.0169(8) 0.0064(9)
N3 0.0384(7) 0.0389(7) 0.0608(9) -0.0058(5) 0.0028(7) -0.0017(6)
C1 0.0359(7) 0.0275(7) 0.0461(8) 0.0019(5) 0.0083(6) 0.0008(6)
C2 0.0350(7) 0.0306(7) 0.0504(8) 0.0001(6) 0.0036(6) 0.0003(6)
C3 0.0338(7) 0.0396(8) 0.0576(10) -0.0003(6) 0.0103(7) 0.0051(7)
C4 0.0440(8) 0.0482(9) 0.0478(9) 0.0046(7) 0.0117(7) 0.0044(7)
C5 0.0443(8) 0.0447(8) 0.0481(9) 0.0007(7) 0.0036(7) -0.0014(7)
C6 0.0334(7) 0.0331(7) 0.0515(9) -0.0006(6) 0.0038(6) 0.0007(6)
C7 0.0318(7) 0.0368(8) 0.0503(9) -0.0017(6) 0.0035(6) 0.0033(7)
C8 0.0362(7) 0.0431(8) 0.0469(9) -0.0026(6) 0.0037(6) 0.0027(7)
C9 0.0464(9) 0.0600(10) 0.0492(10) 0.0113(8) 0.0083(7) 0.0104(8)
C10 0.0504(10) 0.0798(13) 0.0566(11) 0.0186(9) 0.0125(8) 0.0066(9)
C11 0.0529(10) 0.0821(13) 0.0440(10) -0.0031(9) 0.0074(8) 0.0034(9)
C12 0.0652(11) 0.0722(12) 0.0472(10) 0.0042(10) 0.0009(8) 0.0161(9)
C13 0.0493(9) 0.0575(10) 0.0542(10) 0.0091(8) 0.0031(8) 0.0082(8)
C14 0.0818(15) 0.130(2) 0.0552(13) 0.0046(14) 0.0247(11) 0.0093(13)

loop_
_atom_type_symbol
_atom_type_description
_atom_type_scat_dispersion_real
_atom_type_scat_dispersion_imag
_atom_type_scat_source
C C 0.0033 0.0016 'International Tables Vol C Tables 4.2.6.8 and 6.1.1.4'
H H 0.0000 0.0000 'International Tables Vol C Tables 4.2.6.8 and 6.1.1.4'
N N 0.0061 0.0033 'International Tables Vol C Tables 4.2.6.8 and 6.1.1.4'
O O 0.0106 0.0060 'International Tables Vol C Tables 4.2.6.8 and 6.1.1.4'

loop_
_geom_angle_atom_site_label_1
_geom_angle_atom_site_label_2
_geom_angle_atom_site_label_3
_geom_angle
C1 O7 C7 115.91(11)
O1 N1 O2 124.00(14)
O1 N1 C2 118.73(13)
O2 N1 C2 117.24(13)
O3 N2 O4 124.83(17)
O3 N2 C4 117.50(17)
O4 N2 C4 117.66(16)
O5 N3 O6 123.63(13)
O5 N3 C6 117.16(13)
O6 N3 C6 119.20(13)
O7 C1 C6 122.69(12)
O7 C1 C2 119.66(13)
C6 C1 C2 117.35(13)
C3 C2 C1 122.52(14)
C3 C2 N1 117.06(13)
C1 C2 N1 120.41(13)
C2 C3 C4 117.26(14)
C2 C3 H3 121.4
C4 C3 H3 121.4
C5 C4 C3 122.72(15)
C5 C4 N2 118.18(15)
C3 C4 N2 119.10(15)
C4 C5 C6 118.54(15)
C4 C5 H5 120.7
C6 C5 H5 120.7
C5 C6 C1 121.51(13)
C5 C6 N3 116.71(13)
C1 C6 N3 121.76(13)
O8 C7 O7 121.07(13)
O8 C7 C8 127.42(14)
O7 C7 C8 111.50(12)
C9 C8 C13 119.77(15)
C9 C8 C7 121.94(14)
C13 C8 C7 118.19(14)
C10 C9 C8 119.65(15)
C10 C9 H9 120.2
C8 C9 H9 120.2
C11 C10 C9 121.23(16)
C11 C10 H10 119.4
C9 C10 H10 119.4
C10 C11 C12 118.26(16)
C10 C11 C14 120.74(18)
C12 C11 C14 120.99(18)
C13 C12 C11 121.48(16)
C13 C12 H12 119.3
C11 C12 H12 119.3
C12 C13 C8 119.59(16)
C12 C13 H13 120.2
C8 C13 H13 120.2
C11 C14 H14A 109.5
C11 C14 H14B 109.5
H14A C14 H14B 109.5
C11 C14 H14C 109.5
H14A C14 H14C 109.5
H14B C14 H14C 109.5

loop_
_geom_bond_atom_site_label_1
_geom_bond_atom_site_label_2
_geom_bond_distance
O1 N1 1.2089(18)
O2 N1 1.2128(17)
O3 N2 1.204(2)
O4 N2 1.214(2)
O5 N3 1.2106(18)
O6 N3 1.2135(17)
O7 C1 1.3715(17)
O7 C7 1.3898(17)
O8 C7 1.1936(18)
N1 C2 1.470(2)
N2 C4 1.474(2)
N3 C6 1.4790(19)
C1 C6 1.391(2)
C1 C2 1.396(2)
C2 C3 1.377(2)
C3 C4 1.378(2)
C3 H3 0.9300
C4 C5 1.374(2)
C5 C6 1.376(2)
C5 H5 0.9300
C7 C8 1.470(2)
C8 C9 1.386(2)
C8 C13 1.387(2)
C9 C10 1.385(2)
C9 H9 0.9300
C10 C11 1.382(3)
C10 H10 0.9300
C11 C12 1.385(3)
C11 C14 1.513(2)
C12 C13 1.379(2)
C12 H12 0.9300
C13 H13 0.9300
C14 H14A 0.9600
C14 H14B 0.9600
C14 H14C 0.9600

loop_
_geom_hbond_atom_site_label_D
_geom_hbond_atom_site_label_H
_geom_hbond_atom_site_label_A
_geom_hbond_site_symmetry_A
_geom_hbond_distance_DH
_geom_hbond_distance_HA
_geom_hbond_distance_DA
_geom_hbond_angle_DHA
C3 H3 O8 2_655 0.93 2.50 3.4286(19) 174.5

loop_
_geom_torsion_atom_site_label_1
_geom_torsion_atom_site_label_2
_geom_torsion_atom_site_label_3
_geom_torsion_atom_site_label_4
_geom_torsion
C7 O7 C1 C6 87.32(16)
C7 O7 C1 C2 -99.17(15)
O7 C1 C2 C3 -171.34(12)
C6 C1 C2 C3 2.5(2)
O7 C1 C2 N1 9.53(19)
C6 C1 C2 N1 -176.61(12)
O1 N1 C2 C3 -148.89(16)
O2 N1 C2 C3 29.57(19)
O1 N1 C2 C1 30.3(2)
O2 N1 C2 C1 -151.26(14)
C1 C2 C3 C4 -3.3(2)
N1 C2 C3 C4 175.80(13)
C2 C3 C4 C5 1.3(2)
C2 C3 C4 N2 -178.25(13)
O3 N2 C4 C5 165.82(18)
O4 N2 C4 C5 -13.5(3)
O3 N2 C4 C3 -14.6(3)
O4 N2 C4 C3 166.10(18)
C3 C4 C5 C6 1.5(2)
N2 C4 C5 C6 -178.95(14)
C4 C5 C6 C1 -2.4(2)
C4 C5 C6 N3 175.99(13)
O7 C1 C6 C5 174.10(13)
C2 C1 C6 C5 0.5(2)
O7 C1 C6 N3 -4.2(2)
C2 C1 C6 N3 -177.83(12)
O5 N3 C6 C5 -6.7(2)
O6 N3 C6 C5 173.77(13)
O5 N3 C6 C1 171.70(14)
O6 N3 C6 C1 -7.9(2)
C1 O7 C7 O8 2.8(2)
C1 O7 C7 C8 -176.87(12)
O8 C7 C8 C9 -151.99(17)
O7 C7 C8 C9 27.6(2)
O8 C7 C8 C13 24.5(2)
O7 C7 C8 C13 -155.96(14)
C13 C8 C9 C10 -0.9(3)
C7 C8 C9 C10 175.47(16)
C8 C9 C10 C11 1.1(3)
C9 C10 C11 C12 0.0(3)
C9 C10 C11 C14 -179.2(2)
C10 C11 C12 C13 -1.2(3)
C14 C11 C12 C13 178.0(2)
C11 C12 C13 C8 1.3(3)
C9 C8 C13 C12 -0.2(3)
C7 C8 C13 C12 -176.76(16)
